data_2201971
loop_
_publ_author_name
'Ben Zarkouna, Emna'
'Zid, Mohamed Faouzi'
'Driss, Ahmed'

_publ_section_title
;
 Na~0.6601~Ce~0.1133~(H~2~PO~4~)&#x00B7;H~2~O
;
_journal_issue 6
_journal_name_full 'Acta Crystallographica Section E'
_journal_page_first i92
_journal_page_last i94
_journal_paper_doi 10.1107/S1600536803010791
_journal_volume 59
_journal_year 2003
_chemical_formula_iupac 'Na0.66 Ce0.1133 (H2 PO4), H2 O'
_chemical_formula_moiety 'Na0.66 Ce0.1133 (H2 PO4), H2 O'
_chemical_formula_sum 'Ce0.1133 H4 Na0.66 O5 P'
_chemical_formula_weight 146.03
_chemical_name_systematic
;
sodium cerium dihydrogenphosphate monohydrate
;
_space_group_IT_number 126
_symmetry_cell_setting tetragonal
_symmetry_space_group_name_Hall '-P 4a 2bc'
_symmetry_space_group_name_H-M 'P 4/n n c :2'
_atom_sites_solution_hydrogens geom
_atom_sites_solution_primary heavy
_atom_sites_solution_secondary difmap
_audit_creation_method SHELXL-97
_cell_angle_alpha 90.00
_cell_angle_beta 90.00
_cell_angle_gamma 90.00
_cell_formula_units_Z 16
_cell_length_a 10.187(2)
_cell_length_b 10.187(2)
_cell_length_c 15.497(3)
_cell_measurement_reflns_used 25
_cell_measurement_temperature 293(2)
_cell_measurement_theta_max 14.93
_cell_measurement_theta_min 10.39
_cell_volume 1608.2(5)
_computing_cell_refinement 'CAD-4 EXPRESS'
_computing_data_collection 'CAD-4 EXPRESS (Duisenberg, 1992; Mac\'i\<cek & Yordanov, 1992)'
_computing_data_reduction 'XCAD4 (Harms & Wocadlo, 1995)'
_computing_molecular_graphics 'DIAMOND (Brandenburg, 1998)'
_computing_publication_material SHELXL97
_computing_structure_refinement 'SHELXL97 (Sheldrick, 1997)'
_computing_structure_solution 'SHELXS97 (Sheldrick, 1997)'
_diffrn_ambient_temperature 293(2)
_diffrn_measured_fraction_theta_full 1.000
_diffrn_measured_fraction_theta_max 1.000
_diffrn_measurement_device_type 'Enraf-Nonius CAD-4'
_diffrn_measurement_method \w/2\q
_diffrn_radiation_monochromator graphite
_diffrn_radiation_source 'fine-focus sealed tube'
_diffrn_radiation_type MoK\a
_diffrn_radiation_wavelength 0.71069
_diffrn_reflns_av_R_equivalents 0.0109
_diffrn_reflns_av_sigmaI/netI 0.0124
_diffrn_reflns_limit_h_max 12
_diffrn_reflns_limit_h_min 0
_diffrn_reflns_limit_k_max 12
_diffrn_reflns_limit_k_min 0
_diffrn_reflns_limit_l_max 19
_diffrn_reflns_limit_l_min 0
_diffrn_reflns_number 1679
_diffrn_reflns_theta_full 26.93
_diffrn_reflns_theta_max 26.93
_diffrn_reflns_theta_min 2.39
_diffrn_standards_decay_% 1
_diffrn_standards_interval_time 120
_diffrn_standards_number 2
_exptl_absorpt_coefficient_mu 1.897
_exptl_absorpt_correction_T_max 0.426
_exptl_absorpt_correction_T_min 0.388
_exptl_absorpt_correction_type '\y scan'
_exptl_absorpt_process_details '(North et al., 1968)'
_exptl_crystal_colour colorless
_exptl_crystal_density_diffrn 2.412
_exptl_crystal_description Prism
_exptl_crystal_F_000 1165
_exptl_crystal_size_max 0.55
_exptl_crystal_size_mid 0.45
_exptl_crystal_size_min 0.45
_refine_diff_density_max 0.810
_refine_diff_density_min -0.347
_refine_ls_extinction_method none
_refine_ls_goodness_of_fit_ref 1.175
_refine_ls_hydrogen_treatment constr
_refine_ls_matrix_type full
_refine_ls_number_parameters 84
_refine_ls_number_reflns 880
_refine_ls_number_restraints 1
_refine_ls_restrained_S_all 1.174
_refine_ls_R_factor_all 0.0256
_refine_ls_R_factor_gt 0.0245
_refine_ls_shift/su_max <0.001
_refine_ls_shift/su_mean 0.000
_refine_ls_structure_factor_coef Fsqd
_refine_ls_weighting_details 'calc w = 1/[\s^2^(Fo^2^)+(0.0356P)^2^+2.4837P] where P = (Fo^2^+2Fc^2^)/3'
_refine_ls_weighting_scheme calc
_refine_ls_wR_factor_gt 0.0670
_refine_ls_wR_factor_ref 0.0677
_reflns_number_gt 847
_reflns_number_total 880
_reflns_threshold_expression I>2\s(I)
_cod_data_source_file dn6069.cif
_cod_data_source_block I
_cod_depositor_comments
;
The following automatic conversions were performed:
'_symmetry_cell_setting' value 'Tetragonal' changed to 'tetragonal'
according to '/home/saulius/struct/CIF-dictionaries/cif_core.dic'
dictionary named 'cif_core.dic' version 2.4.1 from 2010-06-29.

Automatic conversion script
Id: cif_fix_enum 1527 2010-12-29 10:47:43Z saulius 

The following automatic conversions were performed:

'_symmetry_cell_setting' value 'Tetragonal' changed to 'tetragonal'
according to /home/saulius/struct/CIF-dictionaries/cif_core.dic
dictionary named 'cif_core.dic' version 2.4.1 from 2010-06-29.

Automatic conversion script
Id: cif_fix_values 1715 2011-07-08 13:25:40Z adriana 
;
_cod_original_cell_volume 1608.3(5)
_cod_original_sg_symbol_H-M 'P 4/n n c'
_cod_database_code 2201971
_cod_database_fobs_code 2201971

loop_
_symmetry_equiv_pos_as_xyz
'x, y, z'
'x, -y+1/2, -z+1/2'
'-x+1/2, -y+1/2, z'
'-x+1/2, y, -z+1/2'
'y, x, -z+1/2'
'y, -x+1/2, z'
'-y+1/2, x, z'
'-y+1/2, -x+1/2, -z+1/2'
'-x, -y, -z'
'-x, y-1/2, z-1/2'
'x-1/2, y-1/2, -z'
'x-1/2, -y, z-1/2'
'-y, -x, z-1/2'
'-y, x-1/2, -z'
'y-1/2, -x, -z'
'y-1/2, x-1/2, z-1/2'

loop_
_atom_site_label
_atom_site_fract_x
_atom_site_fract_y
_atom_site_fract_z
_atom_site_U_iso_or_equiv
_atom_site_adp_type
_atom_site_calc_flag
_atom_site_refinement_flags
_atom_site_occupancy
_atom_site_disorder_assembly
_atom_site_disorder_group
_atom_site_type_symbol
Ce 0.2500 0.2500 0.2500 0.00670(10) Uani d SP 0.906(3) . . Ce
Na1 0.51690(10) 0.51690(10) 0.2500 0.0248(5) Uani d SP 0.893(4) . . Na
Na2 0.2500 0.2500 -0.0168(2) 0.0223(8) Uani d SP 0.854(8) . . Na
P 0.27169(6) 0.54364(6) 0.11298(4) 0.0145(2) Uani d . 1 . . P
O1 0.2271(2) 0.4780(2) 0.02660(10) 0.0268(5) Uani d . 1 . . O
H1 0.2025 0.5348 -0.0072 0.040 Uiso calc R 1 . . H
O2 0.3180(2) 0.4328(2) 0.17030(10) 0.0179(4) Uani d . 1 . . O
O3 0.3746(2) 0.6484(2) 0.09820(10) 0.0230(4) Uani d . 1 . . O
O4 0.1472(2) 0.6094(2) 0.15560(10) 0.0255(5) Uani d . 1 . . O
H4 0.1553 0.6895 0.1545 0.038 Uiso calc R 1 . . H
OW1 0.5684(7) 0.7500 0.2500 0.0260(10) Uani d SP 0.44 . . O
OW2 0.6539(8) 0.6603(8) 0.3489(4) 0.055(2) Uani d P 0.47 . . O
OW3 0.6370(10) 0.7540(10) 0.3145(7) 0.060(3) Uani d P 0.31 . . O

loop_
_atom_site_aniso_label
_atom_site_aniso_U_11
_atom_site_aniso_U_22
_atom_site_aniso_U_33
_atom_site_aniso_U_12
_atom_site_aniso_U_13
_atom_site_aniso_U_23
Ce 0.0069(2) 0.0069(2) 0.0064(2) 0.000 0.000 0.000
Na1 0.0200(6) 0.0200(6) 0.0340(10) -0.0017(7) 0.0067(5) -0.0067(5)
Na2 0.0190(10) 0.0190(10) 0.0280(10) 0.000 0.000 0.000
P 0.0160(3) 0.0128(3) 0.0147(3) -0.0004(2) 0.0006(2) 0.0035(2)
O1 0.0400(10) 0.0200(10) 0.0210(9) 0.0010(8) -0.0105(8) 0.0028(8)
O2 0.0168(9) 0.0188(9) 0.0181(8) 0.0006(7) 0.0005(7) 0.0063(7)
O3 0.0260(10) 0.0180(9) 0.0254(9) -0.0047(8) 0.0084(8) 0.0003(7)
O4 0.0220(10) 0.0182(9) 0.0360(10) 0.0032(7) 0.0087(8) 0.0075(8)
OW1 0.030(4) 0.029(3) 0.021(3) 0.000 0.000 0.001(3)
OW2 0.059(4) 0.063(4) 0.043(3) -0.026(3) 0.011(3) 0.007(3)
OW3 0.043(5) 0.065(7) 0.071(6) 0.003(5) 0.018(5) 0.007(7)

loop_
_atom_type_symbol
_atom_type_description
_atom_type_scat_dispersion_real
_atom_type_scat_dispersion_imag
_atom_type_scat_source
O O 0.0106 0.0060 'International Tables Vol C Tables 4.2.6.8 and 6.1.1.4'
Ce Ce -0.2486 2.6331 'International Tables Vol C Tables 4.2.6.8 and 6.1.1.4'
Na Na 0.0362 0.0249 'International Tables Vol C Tables 4.2.6.8 and 6.1.1.4'
P P 0.1023 0.0942 'International Tables Vol C Tables 4.2.6.8 and 6.1.1.4'
H H 0.0000 0.0000 'International Tables Vol C Tables 4.2.6.8 and 6.1.1.4'

loop_
_geom_angle_atom_site_label_1
_geom_angle_atom_site_label_2
_geom_angle_atom_site_label_3
_geom_angle_site_symmetry_1
_geom_angle_site_symmetry_3
_geom_angle
_geom_angle_publ_flag
O2 Ce O2 3 7 73.83(4) n
O2 Ce O2 3 6 73.83(4) n
O2 Ce O2 7 6 116.29(9) n
O2 Ce O2 3 5 138.59(9) n
O2 Ce O2 7 5 145.55(8) n
O2 Ce O2 6 5 74.48(9) n
O2 Ce O2 3 . 116.29(9) y
O2 Ce O2 7 . 73.83(4) y
O2 Ce O2 6 . 73.83(4) n
O2 Ce O2 5 . 78.88(8) y
O2 Ce O2 3 4 145.55(8) n
O2 Ce O2 7 4 78.88(8) n
O2 Ce O2 6 4 138.59(9) n
O2 Ce O2 5 4 73.83(4) n
O2 Ce O2 . 4 74.48(9) y
O2 Ce O2 3 8 78.88(8) n
O2 Ce O2 7 8 74.48(9) n
O2 Ce O2 6 8 145.55(8) n
O2 Ce O2 5 8 116.29(9) n
O2 Ce O2 . 8 138.59(9) y
O2 Ce O2 4 8 73.83(4) n
O2 Ce O2 3 2 74.48(9) n
O2 Ce O2 7 2 138.59(9) n
O2 Ce O2 6 2 78.88(8) n
O2 Ce O2 5 2 73.83(4) n
O2 Ce O2 . 2 145.55(8) y
O2 Ce O2 4 2 116.29(9) n
O2 Ce O2 8 2 73.83(4) n
O2 P O3 . . 113.50(10) y
O2 P O1 . . 105.90(10) y
O3 P O1 . . 111.90(10) y
O2 P O4 . . 108.80(10) y
O3 P O4 . . 108.70(10) y
O1 P O4 . . 107.80(10) y
O2 P Na1 . . 47.34(7) n
O3 P Na1 . . 68.27(8) n
O1 P Na1 . . 137.52(8) n
O4 P Na1 . . 112.04(8) n
P O1 Na2 . . 128.17(12) n
P O1 H1 . . 109.5 y
Na2 O1 H1 . . 121.9 n
P O2 Ce . . 144.30(10) n
P O2 Na1 . . 106.50(9) n
Ce O2 Na1 . . 104.49(7) n
P O4 Na1 . 4 130.10(11) n
P O4 H4 . . 109.5 y

loop_
_geom_bond_atom_site_label_1
_geom_bond_atom_site_label_2
_geom_bond_site_symmetry_2
_geom_bond_distance
_geom_bond_publ_flag
Ce O2 5 2.339(2) y
Ce O2 3 2.339(2) y
Ce O2 4 2.339(2) y
Ce O2 8 2.339(2) y
Ce O2 2 2.339(2) y
Ce O2 7 2.339(2) y
Ce O2 . 2.339(2) y
Ce O2 6 2.339(2) y
Ce Na1 3 3.8458(18) n
Ce Na1 . 3.8458(18) n
Ce Na1 4 3.8458(18) n
Ce Na1 2 3.8458(18) n
Na1 O4 6 2.414(2) y
Na1 O4 4 2.414(2) y
Na1 OW1 . 2.431(2) y
Na1 OW1 5 2.431(2) n
Na1 O2 . 2.523(2) y
Na1 O2 5 2.523(2) y
Na1 OW2 . 2.536(7) y
Na1 OW2 5 2.536(7) n
Na1 OW3 7_655 2.820(10) y
Na1 OW3 2_565 2.818(12) n
Na1 OW3 . 2.890(10) y
Na1 OW3 5 2.889(13) n
Na2 O1 . 2.429(2) y
Na2 O1 6 2.429(2) y
Na2 O1 7 2.429(2) y
Na2 O1 3 2.429(2) y
Na2 OW2 16 2.475(7) y
Na2 OW2 12_565 2.475(7) n
Na2 OW2 10_655 2.475(7) n
Na2 OW2 13_665 2.475(7) n
Na2 OW3 12_565 2.855(11) n
Na2 OW3 16 2.850(10) y
Na2 OW3 10_655 2.855(11) n
Na2 OW3 13_665 2.855(11) n
P O2 . 1.513(2) y
P O3 . 1.514(2) y
P O1 . 1.564(2) y
P O4 . 1.579(2) y
O4 Na1 4 2.4138(19) n
OW1 OW3 2_565 1.223(12) n
OW1 OW3 . 1.223(12) n
OW1 Na1 2_565 2.431(2) n
OW2 OW3 7_655 1.103(12) n
OW2 OW3 . 1.107(12) n
OW2 Na2 10_666 2.475(7) n
OW3 OW2 6_565 1.103(12) n
OW3 OW3 6_565 1.623(14) n
OW3 OW3 7_655 1.623(14) n
OW3 Na1 2_565 2.818(12) n
OW3 Na2 10_666 2.855(11) n

loop_
_geom_hbond_atom_site_label_D
_geom_hbond_atom_site_label_H
_geom_hbond_atom_site_label_A
_geom_hbond_site_symmetry_A
_geom_hbond_distance_DH
_geom_hbond_distance_HA
_geom_hbond_distance_DA
_geom_hbond_angle_DHA
O1 H1 O3 15_565 0.82 1.77 2.576(3) 166
O4 H4 O3 3_565 0.82 1.89 2.631(3) 149
